data_7202898
loop_
_publ_author_name
'Tovee, Clare A.'
'Kilner, Colin A.'
'Thomas, Jim A.'
'Halcrow, Malcolm A.'

_publ_section_title
;
 Zwitterionic 2-(4-pyridyl)malondialdehyde sesquihydrate forms a
 helical, 3-D hydrogen-bonded lattice
;
_journal_issue 5
_journal_name_full CrystEngComm
_journal_page_first 361
_journal_paper_doi 10.1039/b704626j
_journal_volume 9
_journal_year 2007
_chemical_formula_moiety 'C8 H7 N O2, 1.5[H2 O]'
_chemical_formula_sum 'C8 H10 N O3.5'
_chemical_formula_weight 176.17
_chemical_name_systematic
;
2-(4-Pyridyl)malondialdehyde Sesquihydrate
;
_space_group_IT_number 15
_symmetry_cell_setting monoclinic
_symmetry_space_group_name_Hall '-C 2yc'
_symmetry_space_group_name_H-M 'C 1 2/c 1'
_atom_sites_solution_hydrogens geom
_atom_sites_solution_primary direct
_atom_sites_solution_secondary difmap
_audit_creation_method SHELXL-97
_cell_angle_alpha 90.00
_cell_angle_beta 121.3149(11)
_cell_angle_gamma 90.00
_cell_formula_units_Z 8
_cell_length_a 24.2053(5)
_cell_length_b 3.7445(1)
_cell_length_c 20.9542(7)
_cell_measurement_reflns_used 11446
_cell_measurement_temperature 150(2)
_cell_measurement_theta_max 27.42
_cell_measurement_theta_min 2.10
_cell_volume 1622.55(8)
_computing_cell_refinement 'DENZO-SMN (Otwinowski & Minor, 1997)'
_computing_data_collection 'COLLECT (Nonius, 1999)'
_computing_data_reduction 'DENZO-SMN (Otwinowski & Minor, 1997)'
_computing_molecular_graphics 'XSEED (Barbour, 2003)'
_computing_publication_material 'local program'
_computing_structure_refinement 'SHELXL-97 (Sheldrick, 1997)'
_computing_structure_solution 'SHELXS-97 (Sheldrick, 1990)'
_diffrn_ambient_temperature 150(2)
_diffrn_detector_area_resol_mean 9.091
_diffrn_measured_fraction_theta_full 0.998
_diffrn_measured_fraction_theta_max 0.998
_diffrn_measurement_device_type 'Nonius KappaCCD area detector diffractometer'
_diffrn_measurement_method '\w and \f scans'
_diffrn_radiation_monochromator graphite
_diffrn_radiation_source 'fine-focus sealed tube'
_diffrn_radiation_type MoK\a
_diffrn_radiation_wavelength 0.71073
_diffrn_reflns_av_R_equivalents 0.1001
_diffrn_reflns_av_sigmaI/netI 0.0587
_diffrn_reflns_limit_h_max 30
_diffrn_reflns_limit_h_min -30
_diffrn_reflns_limit_k_max 4
_diffrn_reflns_limit_k_min -4
_diffrn_reflns_limit_l_max 26
_diffrn_reflns_limit_l_min -26
_diffrn_reflns_number 11446
_diffrn_reflns_theta_full 27.42
_diffrn_reflns_theta_max 27.42
_diffrn_reflns_theta_min 2.10
_exptl_absorpt_coefficient_mu 0.114
_exptl_absorpt_correction_T_max 0.997
_exptl_absorpt_correction_T_min 0.629
_exptl_absorpt_correction_type multi-scan
_exptl_absorpt_process_details
;
Using multiple and symmetry-related data measurements via the program SORTAV
See R.H. Blessing, Acta Cryst (1995), A51, 33-38
;
_exptl_crystal_colour 'Pale brown'
_exptl_crystal_density_diffrn 1.442
_exptl_crystal_density_method 'not measured'
_exptl_crystal_description Plate
_exptl_crystal_F_000 744
_exptl_crystal_size_max 0.40
_exptl_crystal_size_mid 0.34
_exptl_crystal_size_min 0.10
_refine_diff_density_max 0.325
_refine_diff_density_min -0.370
_refine_diff_density_rms 0.089
_refine_ls_extinction_coef 0.008(2)
_refine_ls_extinction_expression Fc^*^=kFc[1+0.001xFc^2^\l^3^/sin(2\q)]^-1/4^
_refine_ls_extinction_method SHELXL
_refine_ls_goodness_of_fit_ref 1.043
_refine_ls_hydrogen_treatment refall
_refine_ls_matrix_type full
_refine_ls_number_parameters 146
_refine_ls_number_reflns 1846
_refine_ls_number_restraints 0
_refine_ls_restrained_S_all 1.043
_refine_ls_R_factor_all 0.0753
_refine_ls_R_factor_gt 0.0534
_refine_ls_shift/su_max 0.000
_refine_ls_shift/su_mean 0.000
_refine_ls_structure_factor_coef Fsqd
_refine_ls_weighting_details 'calc w=1/[\s^2^(Fo^2^)+(0.1027P)^2^+0.0000P] where P=(Fo^2^+2Fc^2^)/3'
_refine_ls_weighting_scheme calc
_refine_ls_wR_factor_gt 0.1360
_refine_ls_wR_factor_ref 0.1556
_reflns_number_gt 1338
_reflns_number_total 1846
_reflns_threshold_expression >2sigma(I)
_cod_data_source_file b704626j.txt
_cod_data_source_block c:\datasets\leeds\cat26\cat26
_cod_depositor_comments
;
The following automatic conversions were performed:
'_symmetry_cell_setting' value 'Monoclinic' changed to 'monoclinic'
according to '/home/saulius/struct/CIF-dictionaries/cif_core.dic'
dictionary named 'cif_core.dic' version 2.4.1 from 2010-06-29.

Automatic conversion script
Id: cif_fix_enum 1527 2010-12-29 10:47:43Z saulius 
;
_cod_original_sg_symbol_H-M 'C 2/c'
_cod_original_formula_sum 'C8 H10 N O3.50'
_cod_database_code 7202898

loop_
_symmetry_equiv_pos_as_xyz
'x, y, z'
'-x, y, -z+1/2'
'x+1/2, y+1/2, z'
'-x+1/2, y+1/2, -z+1/2'
'-x, -y, -z'
'x, -y, z-1/2'
'-x+1/2, -y+1/2, -z'
'x+1/2, -y+1/2, z-1/2'

loop_
_atom_site_label
_atom_site_type_symbol
_atom_site_fract_x
_atom_site_fract_y
_atom_site_fract_z
_atom_site_U_iso_or_equiv
_atom_site_adp_type
_atom_site_occupancy
_atom_site_symmetry_multiplicity
_atom_site_calc_flag
_atom_site_refinement_flags
_atom_site_disorder_assembly
_atom_site_disorder_group
N1 N 0.06726(7) 0.1206(4) 0.38686(8) 0.0285(4) Uani 1 1 d . . .
H1 H 0.0426(11) 0.224(6) 0.3408(13) 0.0407(18) Uiso 1 1 d . . .
C2 C 0.03704(9) 0.0003(5) 0.42141(9) 0.0292(4) Uani 1 1 d . . .
H2 H -0.0090(11) 0.029(6) 0.3962(14) 0.0407(18) Uiso 1 1 d . . .
C3 C 0.07202(8) -0.1390(5) 0.49233(9) 0.0276(4) Uani 1 1 d . . .
H3 H 0.0491(10) -0.225(6) 0.5140(13) 0.0407(18) Uiso 1 1 d . . .
C4 C 0.13995(8) -0.1526(4) 0.53076(8) 0.0237(4) Uani 1 1 d . . .
C5 C 0.16931(9) -0.0182(4) 0.49225(9) 0.0274(4) Uani 1 1 d . . .
H5 H 0.2159(11) -0.012(6) 0.5150(13) 0.0407(18) Uiso 1 1 d . . .
C6 C 0.13186(9) 0.1153(5) 0.42092(9) 0.0295(4) Uani 1 1 d . . .
H6 H 0.1532(10) 0.209(6) 0.3953(12) 0.0407(18) Uiso 1 1 d . . .
C7 C 0.17802(8) -0.3000(4) 0.60540(9) 0.0249(4) Uani 1 1 d . . .
C8 C 0.15014(9) -0.4620(4) 0.64414(9) 0.0282(4) Uani 1 1 d . . .
H8 H 0.1863(10) -0.559(6) 0.6963(13) 0.0407(18) Uiso 1 1 d . . .
O9 O 0.09277(6) -0.5035(3) 0.62429(7) 0.0338(4) Uani 1 1 d . . .
C10 C 0.24683(8) -0.3048(5) 0.64732(9) 0.0284(4) Uani 1 1 d . . .
H10 H 0.2645(10) -0.440(6) 0.6986(13) 0.0407(18) Uiso 1 1 d . . .
O11 O 0.28571(6) -0.1753(3) 0.63191(7) 0.0353(4) Uani 1 1 d . . .
O12 O 0.0000 0.4476(5) 0.2500 0.0292(4) Uani 1 2 d S . .
H12 H 0.0313(10) 0.593(6) 0.2509(12) 0.0407(18) Uiso 1 1 d . . .
O13 O 0.09284(6) 0.8031(4) 0.24564(7) 0.0324(4) Uani 1 1 d . . .
H13A H 0.1351(11) 0.759(6) 0.2855(13) 0.0407(18) Uiso 1 1 d . . .
H13B H 0.0959(10) 0.680(6) 0.2062(13) 0.0407(18) Uiso 1 1 d . . .

loop_
_atom_site_aniso_label
_atom_site_aniso_U_11
_atom_site_aniso_U_22
_atom_site_aniso_U_33
_atom_site_aniso_U_23
_atom_site_aniso_U_13
_atom_site_aniso_U_12
N1 0.0351(9) 0.0275(8) 0.0189(7) 0.0013(5) 0.0111(7) 0.0029(6)
C2 0.0297(10) 0.0315(10) 0.0216(9) -0.0020(6) 0.0100(8) 0.0009(7)
C3 0.0304(10) 0.0297(9) 0.0220(8) -0.0003(6) 0.0132(8) -0.0013(7)
C4 0.0281(9) 0.0217(8) 0.0186(8) -0.0030(6) 0.0102(7) 0.0008(6)
C5 0.0293(9) 0.0286(9) 0.0225(9) -0.0001(6) 0.0123(7) 0.0003(7)
C6 0.0363(10) 0.0293(9) 0.0239(9) -0.0005(6) 0.0164(8) -0.0006(7)
C7 0.0282(9) 0.0252(8) 0.0195(8) -0.0012(6) 0.0111(7) -0.0008(6)
C8 0.0344(10) 0.0277(9) 0.0211(8) -0.0006(6) 0.0134(8) 0.0011(7)
O9 0.0349(7) 0.0411(8) 0.0258(7) 0.0041(5) 0.0161(6) -0.0003(5)
C10 0.0316(10) 0.0298(9) 0.0204(8) -0.0014(6) 0.0112(7) -0.0002(7)
O11 0.0290(7) 0.0463(8) 0.0267(7) 0.0024(5) 0.0118(6) -0.0021(5)
O12 0.0287(9) 0.0364(10) 0.0203(8) 0.000 0.0112(7) 0.000
O13 0.0282(7) 0.0426(8) 0.0238(6) -0.0004(5) 0.0117(6) 0.0032(5)

loop_
_atom_type_symbol
_atom_type_description
_atom_type_scat_dispersion_real
_atom_type_scat_dispersion_imag
_atom_type_scat_source
C C 0.0033 0.0016 'International Tables Vol C Tables 4.2.6.8 and 6.1.1.4'
H H 0.0000 0.0000 'International Tables Vol C Tables 4.2.6.8 and 6.1.1.4'
N N 0.0061 0.0033 'International Tables Vol C Tables 4.2.6.8 and 6.1.1.4'
O O 0.0106 0.0060 'International Tables Vol C Tables 4.2.6.8 and 6.1.1.4'

loop_
_geom_angle_atom_site_label_1
_geom_angle_atom_site_label_2
_geom_angle_atom_site_label_3
_geom_angle
_geom_angle_site_symmetry_1
_geom_angle_site_symmetry_3
_geom_angle_publ_flag
C6 N1 C2 121.23(15) . . ?
C6 N1 H1 120.5(13) . . ?
C2 N1 H1 118.1(13) . . ?
N1 C2 C3 120.45(17) . . ?
N1 C2 H2 117.8(14) . . ?
C3 C2 H2 121.7(14) . . ?
C2 C3 C4 120.84(16) . . ?
C2 C3 H3 117.8(14) . . ?
C4 C3 H3 121.4(14) . . ?
C3 C4 C5 116.38(15) . . ?
C3 C4 C7 122.00(15) . . ?
C5 C4 C7 121.62(15) . . ?
C6 C5 C4 120.35(16) . . ?
C6 C5 H5 117.8(14) . . ?
C4 C5 H5 121.9(13) . . ?
N1 C6 C5 120.74(16) . . ?
N1 C6 H6 120.2(13) . . ?
C5 C6 H6 119.1(13) . . ?
C10 C7 C8 112.95(14) . . ?
C10 C7 C4 123.67(15) . . ?
C8 C7 C4 123.37(15) . . ?
O9 C8 C7 129.86(16) . . ?
O9 C8 H8 119.4(11) . . ?
C7 C8 H8 110.7(11) . . ?
O11 C10 C7 129.56(16) . . ?
O11 C10 H10 119.3(11) . . ?
C7 C10 H10 111.1(11) . . ?
H13A O13 H13B 98.1(17) . . ?

loop_
_geom_bond_atom_site_label_1
_geom_bond_atom_site_label_2
_geom_bond_distance
_geom_bond_site_symmetry_2
_geom_bond_publ_flag
N1 C6 1.340(2) . ?
N1 C2 1.346(2) . ?
N1 H1 0.92(2) . ?
C2 C3 1.374(2) . ?
C2 H2 0.96(2) . ?
C3 C4 1.407(2) . ?
C3 H3 0.94(2) . ?
C4 C5 1.416(2) . ?
C4 C7 1.450(2) . ?
C5 C6 1.377(2) . ?
C5 H5 0.97(2) . ?
C6 H6 0.98(2) . ?
C7 C10 1.423(2) . ?
C7 C8 1.432(2) . ?
C8 O9 1.235(2) . ?
C8 H8 1.05(2) . ?
C10 O11 1.242(2) . ?
C10 H10 1.06(2) . ?
O12 H12 0.92(2) . ?
O13 H13A 0.94(2) . ?
O13 H13B 0.98(2) . ?

loop_
_geom_hbond_atom_site_label_D
_geom_hbond_atom_site_label_H
_geom_hbond_atom_site_label_A
_geom_hbond_distance_DH
_geom_hbond_distance_HA
_geom_hbond_distance_DA
_geom_hbond_angle_DHA
_geom_hbond_site_symmetry_A
N1 H1 O12 0.92(2) 1.83(2) 2.7425(17) 175(2) .
O12 H12 O13 0.92(2) 1.74(2) 2.6541(16) 170(2) .
O13 H13A O11 0.94(2) 1.82(2) 2.7592(18) 175.1(19) 7_556
O13 H13B O9 0.98(2) 1.80(2) 2.7786(18) 171(2) 6

loop_
_cod_related_entry_id
_cod_related_entry_database
_cod_related_entry_code
1 ChemSpider 30653661
